data_7204060
loop_
_publ_author_name
'Jigami, Tetsuya'
'Kodani, Mie'
'Murakami, Satoshi'
'Takimiya, Kazuo'
'Aso, Yoshio'
'Otsubo, Tetsuo'

_publ_section_title
;
 Synthesis and properties of novel heterocycle-fused TTF-type electron
 donors: bis(propylenethio)tetrathiafulvalene (BPT-TTF),
 bis(propyleneseleno)tetrathiafulvalene (BPS-TTF), and their
 tetraselenafulvalene analogues (BPT-TSF and BPS-TSF)
;
_journal_issue 4
_journal_name_full 'Journal of Materials Chemistry'
_journal_page_first 1026
_journal_paper_doi 10.1039/b009700o
_journal_volume 11
_journal_year 2001
_chemical_formula_sum 'C24 H24 Cl4 Fe S4 Se8'
_chemical_formula_weight 1270.03
_chemical_name_common (BPT-TSF)2-FeCl4
_space_group_IT_number 62
_symmetry_cell_setting orthorhombic
_symmetry_Int_Tables_number 62
_symmetry_space_group_name_Hall '-P 2ac 2n'
_symmetry_space_group_name_H-M 'P n m a'
_audit_creation_date 'Tue Aug  9 21:32:19 2000'
_audit_creation_method 'from TEXRAY.INF file'
_cell_angle_alpha 90.03(4)
_cell_angle_beta 89.99(3)
_cell_angle_gamma 90.06(4)
_cell_formula_units_Z 4
_cell_length_a 11.731(4)
_cell_length_b 35.41(2)
_cell_length_c 8.609(3)
_cell_measurement_reflns_used 25
_cell_measurement_temperature 296.2
_cell_measurement_theta_max 15.1
_cell_measurement_theta_min 14.3
_cell_volume 3576(3)
_computing_cell_refinement 'Rigaku/AFC Diffractometer Control'
_computing_data_collection 'Rigaku/AFC Diffractometer Control'
_computing_data_reduction teXsan
_computing_publication_material teXsan
_computing_structure_refinement teXsan
_diffrn_ambient_temperature 296.2
_diffrn_measurement_device_type 'Rigaku AFC7R'
_diffrn_measurement_method \w
_diffrn_orient_matrix_UB_11 0.05080
_diffrn_orient_matrix_UB_12 0.01870
_diffrn_orient_matrix_UB_13 -0.05287
_diffrn_orient_matrix_UB_21 -0.05930
_diffrn_orient_matrix_UB_22 0.02000
_diffrn_orient_matrix_UB_23 0.01390
_diffrn_orient_matrix_UB_31 0.03420
_diffrn_orient_matrix_UB_32 0.00700
_diffrn_orient_matrix_UB_33 0.10254
_diffrn_radiation_detector 'scintillation counter'
_diffrn_radiation_monochromator graphite
_diffrn_radiation_source 'Rigaku rotating anode'
_diffrn_radiation_type 'Mo K\a'
_diffrn_radiation_wavelength 0.7107
_diffrn_reflns_av_R_equivalents 0.000
_diffrn_reflns_av_sigmaI/netI 0.080
_diffrn_reflns_limit_h_max 15
_diffrn_reflns_limit_h_min 0
_diffrn_reflns_limit_k_max 46
_diffrn_reflns_limit_k_min 0
_diffrn_reflns_limit_l_max 11
_diffrn_reflns_limit_l_min 0
_diffrn_reflns_number 4163
_diffrn_reflns_reduction_process 'Lp corrections applied'
_diffrn_reflns_theta_max 27.61
_diffrn_reflns_theta_min 2.62
_diffrn_standards_decay_% 0.14
_diffrn_standards_interval_count 150
_diffrn_standards_number 3
_exptl_absorpt_coefficient_mu 9.117
_exptl_absorpt_correction_T_max 1.000
_exptl_absorpt_correction_T_min 0.184
_exptl_absorpt_correction_type psi-scan
_exptl_absorpt_process_details '(North, Phillips & Mathews, 1968)'
_exptl_crystal_colour black
_exptl_crystal_density_diffrn 2.359
_exptl_crystal_density_method 'not measured'
_exptl_crystal_description plate
_exptl_crystal_F_000 2392.00
_exptl_crystal_size_max 0.500
_exptl_crystal_size_mid 0.350
_exptl_crystal_size_min 0.020
_refine_diff_density_max 1.01
_refine_diff_density_min -1.10
_refine_ls_extinction_method none
_refine_ls_goodness_of_fit_ref 4.389
_refine_ls_matrix_type full
_refine_ls_number_constraints 2
_refine_ls_number_parameters 193
_refine_ls_number_reflns 2464
_refine_ls_number_restraints 0
_refine_ls_R_factor_all 0.0671
_refine_ls_R_factor_gt 0.0671
_refine_ls_shift/su_max 0.2650
_refine_ls_shift/su_mean 0.0050
_refine_ls_structure_factor_coef F
_refine_ls_weighting_details 'w = 1/[\s^2^(Fo) + 0.00000|Fo|^2^]'
_refine_ls_weighting_scheme calc
_refine_ls_wR_factor_gt 0.0550
_refine_ls_wR_factor_ref 0.0550
_reflns_number_gt 2464
_reflns_number_total 4163
_reflns_threshold_expression >2.0sigma(I)
_cod_data_source_file b009700o.txt
_cod_data_source_block (7)4
_cod_depositor_comments
;
The following automatic conversions were performed:
'_reflns_observed_expression' tag replaced with
'_reflns_threshold_expression' tag as specified in the replacement
file
'cod-tools/trunk/perl-scripts/inputs/replacement_tags.lst'.

'_atom_site_calc_flags'
tag replaced with '_atom_site_calc_flag' tag as specified in the
replacement file
'cod-tools/trunk/perl-scripts/inputs/replacement_tags.lst'.

'_atom_type_scat_imag'
tag replaced with '_atom_type_scat_dispersion_imag' tag as specified
in the replacement file
'cod-tools/trunk/perl-scripts/inputs/replacement_tags.lst'.

Automatic conversion script
Id: cif_correct_tags 3137 2015-03-23 15:08:43Z antanas 
;
_cod_original_cell_volume 3576(2)
_cod_original_sg_symbol_H-M 'P n m a      '
_cod_original_formula_sum 'C24 H24 Cl4 Fe S4 Se8 '
_cod_database_code 7204060

loop_
_symmetry_equiv_pos_as_xyz
x,y,z
1/2+x,1/2-y,1/2-z
-x,1/2+y,-z
1/2-x,-y,1/2+z
-x,-y,-z
1/2-x,1/2+y,1/2+z
x,1/2-y,z
1/2+x,y,1/2-z

loop_
_atom_site_label
_atom_site_type_symbol
_atom_site_fract_x
_atom_site_fract_y
_atom_site_fract_z
_atom_site_U_iso_or_equiv
_atom_site_adp_type
_atom_site_occupancy
_atom_site_calc_flag
_atom_site_refinement_flags
_atom_site_disorder_assembly
_atom_site_disorder_group
Se(1) Se -0.0194(1) 0.47271(4) 0.7307(2) 0.0480(5) Uani 1.00 d . . .
Se(3) Se -0.2151(1) 0.49161(4) 0.9727(2) 0.0499(5) Uani 1.00 d . . .
Se(10) Se 0.0487(1) 0.56594(5) 0.7099(2) 0.0493(5) Uani 1.00 d . . .
Se(12) Se -0.1487(1) 0.58429(5) 0.9489(2) 0.0530(5) Uani 1.00 d . . .
Fe(19) Fe 0.1561(3) 0.2500 -0.2937(4) 0.059(1) Uani 1.00 d S . .
Cl(20) Cl 0.0492(4) 0.1998(1) -0.3050(6) 0.090(2) Uani 1.00 d . . .
Cl(21) Cl 0.2535(5) 0.2500 -0.0771(9) 0.094(3) Uani 1.00 d S . .
Cl(22) Cl 0.2697(7) 0.2500 -0.4943(10) 0.123(4) Uani 1.00 d S . .
S(6) S -0.0818(5) 0.3907(2) 0.7223(8) 0.066(2) Uani 0.73 d P . .
S(15) S 0.0947(4) 0.6497(2) 0.6495(6) 0.062(2) Uani 0.84 d P . .
C(2) C -0.100(1) 0.5089(4) 0.847(2) 0.037(4) Uani 1.00 d . . .
C(4) C -0.199(1) 0.4392(4) 0.898(2) 0.043(4) Uani 1.00 d . . .
C(5) C -0.116(1) 0.4339(4) 0.798(2) 0.036(4) Uani 1.00 d . . .
C(7) C -0.192(1) 0.3625(4) 0.782(2) 0.067(6) Uani 1.00 d . . .
C(8) C -0.234(1) 0.3691(5) 0.933(2) 0.085(7) Uani 1.00 d . . .
C(9) C -0.2952(6) 0.4120(2) 0.9809(9) 0.047(3) Uani 1.73 d P . .
C(11) C -0.0693(10) 0.5457(5) 0.836(2) 0.046(5) Uani 1.00 d . . .
C(13) C -0.069(1) 0.6256(5) 0.856(2) 0.052(5) Uani 1.00 d . . .
C(14) C 0.013(1) 0.6174(4) 0.750(2) 0.054(5) Uani 1.00 d . . .
C(16) C 0.046(2) 0.6929(5) 0.724(2) 0.083(7) Uani 1.00 d . . .
C(17) C -0.045(2) 0.6957(5) 0.813(3) 0.18(1) Uani 1.00 d . . .
C(18) C -0.111(1) 0.6669(3) 0.913(2) 0.088(5) Uani 1.44 d P . .

loop_
_atom_site_aniso_label
_atom_site_aniso_U_11
_atom_site_aniso_U_22
_atom_site_aniso_U_33
_atom_site_aniso_U_12
_atom_site_aniso_U_13
_atom_site_aniso_U_23
Se(1) 0.0462(9) 0.0455(9) 0.0521(10) 0.0015(8) 0.0111(8) -0.0078(9)
Se(3) 0.0426(9) 0.050(1) 0.057(1) 0.0046(8) 0.0086(8) -0.0081(9)
Se(10) 0.0501(9) 0.0452(10) 0.053(1) 0.0035(8) 0.0073(9) -0.0037(9)
Se(12) 0.0497(9) 0.047(1) 0.062(1) 0.0041(8) 0.0079(9) -0.0121(9)
Fe(19) 0.060(2) 0.054(2) 0.063(2) 0.0000 0.011(2) 0.0000
Cl(20) 0.098(4) 0.070(3) 0.102(4) -0.022(3) -0.002(4) 0.001(3)
Cl(21) 0.078(5) 0.104(6) 0.100(6) 0.0000 -0.020(5) 0.0000
Cl(22) 0.138(7) 0.112(7) 0.118(7) 0.0000 0.075(6) 0.0000
S(6) 0.067(4) 0.053(4) 0.078(5) -0.006(3) 0.010(4) -0.011(4)
S(15) 0.075(4) 0.047(4) 0.064(4) -0.011(3) 0.017(3) 0.002(3)
C(2) 0.047(8) 0.026(8) 0.039(8) -0.007(7) 0.001(7) -0.012(7)
C(4) 0.039(8) 0.036(9) 0.054(10) 0.007(7) -0.009(8) -0.003(8)
C(5) 0.039(7) 0.030(8) 0.041(9) 0.001(6) -0.008(7) -0.015(7)
C(7) 0.10(1) 0.028(8) 0.07(1) -0.011(9) 0.03(1) -0.010(9)
C(8) 0.09(1) 0.09(2) 0.08(1) -0.03(1) 0.01(1) 0.01(1)
C(9) 0.043(5) 0.054(6) 0.044(5) -0.006(4) 0.000(4) -0.006(5)
C(11) 0.025(7) 0.08(1) 0.034(9) 0.000(8) -0.002(7) 0.002(9)
C(13) 0.040(9) 0.06(1) 0.05(1) 0.000(8) -0.019(8) -0.007(9)
C(14) 0.055(10) 0.06(1) 0.046(9) 0.012(9) -0.014(8) -0.004(10)
C(16) 0.10(2) 0.06(1) 0.09(2) -0.02(1) 0.03(1) -0.01(1)
C(17) 0.24(3) 0.02(1) 0.29(4) 0.00(2) 0.17(3) 0.02(2)
C(18) 0.09(1) 0.051(9) 0.12(1) 0.018(7) -0.011(9) -0.040(9)

loop_
_atom_type_symbol
_atom_type_description
_atom_type_scat_dispersion_real
_atom_type_scat_dispersion_imag
_atom_type_scat_source
C C 0.003 0.002
;International Tables for Crystallography 
(1992, Vol. C, Tables 4.2.6.8 and 6.1.1.1) 
;
H H 0.000 0.000
;International Tables for Crystallography 
(1992, Vol. C, Table 6.1.1.2) 
;
S S 0.125 0.123
;International Tables for Crystallography 
(1992, Vol. C, Tables 4.2.6.8 and 6.1.1.1) 
;
Se Se -0.093 2.226
;International Tables for Crystallography 
(1992, Vol. C, Tables 4.2.6.8 and 6.1.1.1) 
;
Fe Fe 0.346 0.844
;International Tables for Crystallography 
(1992, Vol. C, Tables 4.2.6.8 and 6.1.1.1) 
;
Cl Cl 0.148 0.159
;International Tables for Crystallography 
(1992, Vol. C, Tables 4.2.6.8 and 6.1.1.1) 
;

loop_
_geom_bond_atom_site_label_1
_geom_bond_atom_site_label_2
_geom_bond_distance
_geom_bond_site_symmetry_1
_geom_bond_site_symmetry_2
_geom_bond_publ_flag
Se(1) Se(3) 3.171(2) 1_555 1_555 yes
Se(1) Se(10) 3.401(2) 1_555 1_555 yes
Se(1) S(6) 2.997(6) 1_555 1_555 yes
Se(1) C(2) 1.88(1) 1_555 1_555 yes
Se(1) C(4) 2.81(1) 1_555 1_555 yes
Se(1) C(5) 1.87(1) 1_555 1_555 yes
Se(1) C(11) 2.80(2) 1_555 1_555 yes
Se(3) Se(12) 3.379(2) 1_555 1_555 yes
Se(3) C(2) 1.84(1) 1_555 1_555 yes
Se(3) C(4) 1.97(1) 1_555 1_555 yes
Se(3) C(5) 2.79(1) 1_555 1_555 yes
Se(3) C(9) 2.972(9) 1_555 1_555 yes
Se(3) C(11) 2.82(1) 1_555 1_555 yes
Se(10) Se(12) 3.165(2) 1_555 1_555 yes
Se(10) S(15) 3.058(6) 1_555 1_555 yes
Se(10) C(2) 2.91(1) 1_555 1_555 yes
Se(10) C(9) 3.654(8) 1_555 4_464 yes
Se(10) C(11) 1.90(1) 1_555 1_555 yes
Se(10) C(13) 2.82(2) 1_555 1_555 yes
Se(10) C(14) 1.90(1) 1_555 1_555 yes
Se(12) C(2) 2.87(1) 1_555 1_555 yes
Se(12) C(11) 1.92(1) 1_555 1_555 yes
Se(12) C(13) 1.91(2) 1_555 1_555 yes
Se(12) C(14) 2.81(2) 1_555 1_555 yes
Se(12) C(18) 2.97(1) 1_555 1_555 yes
Fe(19) Cl(20) 2.177(5) 1_555 1_555 yes
Fe(19) Cl(20) 2.179(5) 1_555 7_555 yes
Fe(19) Cl(21) 2.188(8) 1_555 1_555 yes
Fe(19) Cl(22) 2.180(8) 1_555 1_555 yes
Cl(20) Cl(20) 3.555(10) 1_555 7_555 yes
Cl(20) Cl(21) 3.570(7) 1_555 1_555 yes
Cl(20) Cl(22) 3.536(7) 1_555 1_555 yes
Cl(20) S(6) 3.559(7) 1_555 7_554 yes
Cl(20) C(7) 3.76(2) 1_555 2_555 yes
Cl(20) C(7) 3.66(2) 1_555 7_554 yes
Cl(20) C(8) 3.69(2) 1_555 2_555 yes
Cl(20) C(18) 3.65(1) 1_555 3_546 yes
Cl(21) Cl(22) 3.60(1) 1_555 1_555 yes
Cl(21) C(18) 3.67(1) 1_555 3_546 yes
Cl(21) C(18) 3.67(1) 1_555 5_566 yes
S(6) S(15) 3.507(8) 1_555 5_566 yes
S(6) C(4) 2.67(1) 1_555 1_555 yes
S(6) C(5) 1.71(1) 1_555 1_555 yes
S(6) C(7) 1.71(2) 1_555 1_555 yes
S(6) C(8) 2.66(2) 1_555 1_555 yes
S(6) C(9) 3.434(10) 1_555 1_555 yes
S(15) C(13) 2.75(2) 1_555 1_555 yes
S(15) C(14) 1.72(2) 1_555 1_555 yes
S(15) C(16) 1.76(2) 1_555 1_555 yes
S(15) C(17) 2.70(2) 1_555 1_555 yes
S(15) C(18) 3.37(1) 1_555 1_555 yes
S(15) C(18) 3.54(1) 1_555 8_556 yes
C(2) C(2) 3.58(3) 1_555 5_567 yes
C(2) C(4) 2.76(2) 1_555 1_555 yes
C(2) C(5) 2.69(2) 1_555 1_555 yes
C(2) C(11) 1.36(2) 1_555 1_555 yes
C(4) C(5) 1.31(2) 1_555 1_555 yes
C(4) C(7) 2.89(2) 1_555 1_555 yes
C(4) C(8) 2.54(2) 1_555 1_555 yes
C(4) C(9) 1.65(1) 1_555 1_555 yes
C(5) C(7) 2.68(2) 1_555 1_555 yes
C(5) C(8) 2.92(2) 1_555 1_555 yes
C(5) C(9) 2.74(1) 1_555 1_555 yes
C(7) C(8) 1.41(2) 1_555 1_555 yes
C(7) C(9) 2.73(2) 1_555 1_555 yes
C(8) C(9) 1.73(2) 1_555 1_555 yes
C(9) C(11) 3.76(2) 1_555 4_465 yes
C(9) C(14) 3.61(2) 1_555 4_465 yes
C(11) C(13) 2.83(2) 1_555 1_555 yes
C(11) C(14) 2.81(2) 1_555 1_555 yes
C(13) C(14) 1.36(2) 1_555 1_555 yes
C(13) C(16) 2.96(2) 1_555 1_555 yes
C(13) C(17) 2.53(2) 1_555 1_555 yes
C(13) C(18) 1.62(2) 1_555 1_555 yes
C(14) C(16) 2.71(2) 1_555 1_555 yes
C(14) C(17) 2.91(2) 1_555 1_555 yes
C(14) C(18) 2.68(2) 1_555 1_555 yes
C(16) C(17) 1.31(2) 1_555 1_555 yes
C(16) C(18) 2.62(2) 1_555 1_555 yes
C(17) C(18) 1.54(2) 1_555 1_555 yes

loop_
_geom_contact_atom_site_label_1
_geom_contact_atom_site_label_2
_geom_contact_distance
_geom_contact_site_symmetry_1
_geom_contact_site_symmetry_2
_geom_contact_publ_flag
Se(1) Se(3) 3.171(2) 1_555 1_555 ?
Se(1) Se(10) 3.401(2) 1_555 1_555 ?
Se(1) S(6) 2.997(6) 1_555 1_555 ?
Se(1) C(4) 2.81(1) 1_555 1_555 ?
Se(1) C(11) 2.80(2) 1_555 1_555 ?
Se(3) Se(12) 3.379(2) 1_555 1_555 ?
Se(3) C(5) 2.79(1) 1_555 1_555 ?
Se(3) C(9) 2.972(9) 1_555 1_555 ?
Se(3) C(11) 2.82(1) 1_555 1_555 ?
Se(10) Se(12) 3.165(2) 1_555 1_555 ?
Se(10) S(15) 3.058(6) 1_555 1_555 ?
Se(10) C(2) 2.91(1) 1_555 1_555 ?
Se(10) C(13) 2.82(2) 1_555 1_555 ?
Se(12) C(2) 2.87(1) 1_555 1_555 ?
Se(12) C(14) 2.81(2) 1_555 1_555 ?
Se(12) C(18) 2.97(1) 1_555 1_555 ?
Cl(20) Cl(20) 3.555(10) 1_555 7_555 ?
Cl(20) Cl(21) 3.570(7) 1_555 1_555 ?
Cl(20) Cl(22) 3.536(7) 1_555 1_555 ?
Cl(20) S(6) 3.559(7) 1_555 7_554 ?
Cl(21) Cl(22) 3.60(1) 1_555 1_555 ?
S(6) S(15) 3.507(8) 1_555 5_566 ?
S(6) C(4) 2.67(1) 1_555 1_555 ?
S(6) C(8) 2.66(2) 1_555 1_555 ?
S(6) C(9) 3.434(10) 1_555 1_555 ?
S(15) C(13) 2.75(2) 1_555 1_555 ?
S(15) C(17) 2.70(2) 1_555 1_555 ?
S(15) C(18) 3.37(1) 1_555 1_555 ?
S(15) C(18) 3.54(1) 1_555 8_556 ?
C(2) C(2) 3.58(3) 1_555 5_567 ?
C(2) C(4) 2.76(2) 1_555 1_555 ?
C(2) C(5) 2.69(2) 1_555 1_555 ?
C(4) C(7) 2.89(2) 1_555 1_555 ?
C(4) C(8) 2.54(2) 1_555 1_555 ?
C(5) C(7) 2.68(2) 1_555 1_555 ?
C(5) C(8) 2.92(2) 1_555 1_555 ?
C(5) C(9) 2.74(1) 1_555 1_555 ?
C(7) C(9) 2.73(2) 1_555 1_555 ?
C(11) C(13) 2.83(2) 1_555 1_555 ?
C(11) C(14) 2.81(2) 1_555 1_555 ?
C(13) C(16) 2.96(2) 1_555 1_555 ?
C(13) C(17) 2.53(2) 1_555 1_555 ?
C(14) C(16) 2.71(2) 1_555 1_555 ?
C(14) C(17) 2.91(2) 1_555 1_555 ?
C(14) C(18) 2.68(2) 1_555 1_555 ?
C(16) C(18) 2.62(2) 1_555 1_555 ?
Cl(20) S(6) 3.559(7) 1_555 7_554 ?
S(6) S(15) 3.507(8) 1_555 5_566 ?
S(15) C(18) 3.54(1) 1_555 8_556 ?
C(2) C(2) 3.58(3) 1_555 5_567 ?

loop_
_geom_torsion_atom_site_label_1
_geom_torsion_atom_site_label_2
_geom_torsion_atom_site_label_3
_geom_torsion_atom_site_label_4
_geom_torsion
_geom_torsion_site_symmetry_1
_geom_torsion_site_symmetry_2
_geom_torsion_site_symmetry_3
_geom_torsion_site_symmetry_4
_geom_torsion_publ_flag
Se(1) Se(3) Se(12) C(2) 0.0(5) 1_555 1_555 1_555 1_555 yes
Se(1) Se(3) Se(12) C(11) -0.8(4) 1_555 1_555 1_555 1_555 yes
Se(1) Se(3) Se(12) C(13) 10.0(8) 1_555 1_555 1_555 1_555 yes
Se(1) Se(3) Se(12) C(14) 4.4(4) 1_555 1_555 1_555 1_555 yes
Se(1) Se(3) Se(12) C(18) 110(2) 1_555 1_555 1_555 1_555 yes
Se(1) Se(3) C(2) C(2) -86.0(8) 1_555 1_555 1_555 5_567 yes
Se(1) Se(3) C(2) C(4) 4.6(8) 1_555 1_555 1_555 1_555 yes
Se(1) Se(3) C(2) C(5) 3.5(5) 1_555 1_555 1_555 1_555 yes
Se(1) Se(3) C(2) C(11) -178(1) 1_555 1_555 1_555 1_555 yes
Se(1) Se(3) C(4) C(5) -0.3(9) 1_555 1_555 1_555 1_555 yes
Se(1) Se(3) C(4) C(7) -126(11) 1_555 1_555 1_555 1_555 yes
Se(1) Se(3) C(4) C(8) 158(1) 1_555 1_555 1_555 1_555 yes
Se(1) Se(3) C(4) C(9) 179.3(9) 1_555 1_555 1_555 1_555 yes
Se(1) Se(3) C(5) C(7) -176.2(10) 1_555 1_555 1_555 1_555 yes
Se(1) Se(3) C(5) C(8) 170.5(7) 1_555 1_555 1_555 1_555 yes
Se(1) Se(3) C(5) C(9) 179.3(5) 1_555 1_555 1_555 1_555 yes
Se(1) Se(3) C(9) C(11) 163.8(2) 1_555 1_555 1_555 4_465 yes
Se(1) Se(3) C(9) C(14) 173.7(4) 1_555 1_555 1_555 4_465 yes
Se(1) Se(3) C(11) C(13) 174.5(8) 1_555 1_555 1_555 1_555 yes
Se(1) Se(3) C(11) C(14) 167(1) 1_555 1_555 1_555 1_555 yes
Se(1) Se(10) Se(12) C(2) 0.2(3) 1_555 1_555 1_555 1_555 yes
Se(1) Se(10) Se(12) C(11) 0.9(7) 1_555 1_555 1_555 1_555 yes
Se(1) Se(10) Se(12) C(13) -173.9(4) 1_555 1_555 1_555 1_555 yes
Se(1) Se(10) Se(12) C(14) -172.8(5) 1_555 1_555 1_555 1_555 yes
Se(1) Se(10) Se(12) C(18) -174.4(3) 1_555 1_555 1_555 1_555 yes
Se(1) Se(10) S(15) C(13) 105.7(9) 1_555 1_555 1_555 1_555 yes
Se(1) Se(10) S(15) C(14) 104(1) 1_555 1_555 1_555 1_555 yes
Se(1) Se(10) S(15) C(16) 110(1) 1_555 1_555 1_555 1_555 yes
Se(1) Se(10) S(15) C(17) 104(1) 1_555 1_555 1_555 1_555 yes
Se(1) Se(10) S(15) C(18) 106.4(9) 1_555 1_555 1_555 1_555 yes
Se(1) Se(10) S(15) C(18) -110.4(9) 1_555 1_555 1_555 8_556 yes
Se(1) Se(10) C(2) C(2) 86.7(6) 1_555 1_555 1_555 5_567 yes
Se(1) Se(10) C(2) C(4) -7(1) 1_555 1_555 1_555 1_555 yes
Se(1) Se(10) C(2) C(5) -4.0(4) 1_555 1_555 1_555 1_555 yes
Se(1) Se(10) C(2) C(11) 179(1) 1_555 1_555 1_555 1_555 yes
Se(1) Se(10) C(11) C(13) -175.6(5) 1_555 1_555 1_555 1_555 yes
Se(1) Se(10) C(11) C(14) -173.3(5) 1_555 1_555 1_555 1_555 yes
Se(1) Se(10) C(13) C(14) -170(1) 1_555 1_555 1_555 1_555 yes
Se(1) Se(10) C(13) C(16) -172.9(4) 1_555 1_555 1_555 1_555 yes
Se(1) Se(10) C(13) C(17) -169.4(10) 1_555 1_555 1_555 1_555 yes
Se(1) Se(10) C(13) C(18) -175(3) 1_555 1_555 1_555 1_555 yes
Se(1) Se(10) C(14) C(16) -170(1) 1_555 1_555 1_555 1_555 yes
Se(1) Se(10) C(14) C(17) -14(59) 1_555 1_555 1_555 1_555 yes
Se(1) Se(10) C(14) C(18) 18(1) 1_555 1_555 1_555 1_555 yes
Se(1) S(6) S(15) C(14) 20.2(6) 1_555 1_555 5_566 5_566 yes
Se(1) S(6) S(15) C(16) 136.8(8) 1_555 1_555 5_566 5_566 yes
Se(1) S(6) C(4) C(5) 2(1) 1_555 1_555 1_555 1_555 yes
Se(1) S(6) C(4) C(7) 172.1(7) 1_555 1_555 1_555 1_555 yes
Se(1) S(6) C(4) C(8) -169.4(6) 1_555 1_555 1_555 1_555 yes
Se(1) S(6) C(4) C(9) -179.6(8) 1_555 1_555 1_555 1_555 yes
Se(1) S(6) C(5) C(7) 173.0(8) 1_555 1_555 1_555 1_555 yes
Se(1) S(6) C(5) C(8) -169.7(8) 1_555 1_555 1_555 1_555 yes
Se(1) S(6) C(5) C(9) -177.9(9) 1_555 1_555 1_555 1_555 yes
Se(1) S(6) C(7) C(8) -44(2) 1_555 1_555 1_555 1_555 yes
Se(1) S(6) C(7) C(9) -15(1) 1_555 1_555 1_555 1_555 yes
Se(1) S(6) C(8) C(9) 19.7(9) 1_555 1_555 1_555 1_555 yes
Se(1) S(6) C(9) C(11) -48.1(10) 1_555 1_555 1_555 4_465 yes
Se(1) S(6) C(9) C(14) -168.6(7) 1_555 1_555 1_555 4_465 yes
Se(1) C(2) C(2) Se(1) -180.0 1_555 1_555 5_567 5_567 yes
Se(1) C(2) C(2) Se(3) 62.8(7) 1_555 1_555 5_567 5_567 yes
Se(1) C(2) C(2) C(11) -60(1) 1_555 1_555 5_567 5_567 yes
Se(1) C(2) C(4) C(5) -2.0(8) 1_555 1_555 1_555 1_555 yes
Se(1) C(2) C(4) C(7) -9(1) 1_555 1_555 1_555 1_555 yes
Se(1) C(2) C(4) C(8) 31(2) 1_555 1_555 1_555 1_555 yes
Se(1) C(2) C(4) C(9) 179(1) 1_555 1_555 1_555 1_555 yes
Se(1) C(2) C(5) C(7) -163(2) 1_555 1_555 1_555 1_555 yes
Se(1) C(2) C(5) C(8) 166(1) 1_555 1_555 1_555 1_555 yes
Se(1) C(2) C(5) C(9) 177.8(6) 1_555 1_555 1_555 1_555 yes
Se(1) C(2) C(11) C(13) 164(2) 1_555 1_555 1_555 1_555 yes
Se(1) C(2) C(11) C(14) 23(5) 1_555 1_555 1_555 1_555 yes
Se(1) C(4) C(5) C(7) -177(1) 1_555 1_555 1_555 1_555 yes
Se(1) C(4) C(5) C(8) 169.1(9) 1_555 1_555 1_555 1_555 yes
Se(1) C(4) C(5) C(9) 178.9(9) 1_555 1_555 1_555 1_555 yes
Se(1) C(4) C(7) C(8) 152(1) 1_555 1_555 1_555 1_555 yes
Se(1) C(4) C(7) C(9) 178.6(8) 1_555 1_555 1_555 1_555 yes
Se(1) C(4) C(8) C(9) -177(1) 1_555 1_555 1_555 1_555 yes
Se(1) C(4) C(9) C(11) 159(3) 1_555 1_555 1_555 4_465 yes
Se(1) C(4) C(9) C(14) 162(2) 1_555 1_555 1_555 4_465 yes
Se(1) C(5) C(7) C(8) 159(1) 1_555 1_555 1_555 1_555 yes
Se(1) C(5) C(7) C(9) -176(1) 1_555 1_555 1_555 1_555 yes
Se(1) C(5) C(8) C(9) 118(4) 1_555 1_555 1_555 1_555 yes
Se(1) C(5) C(9) C(11) -19(1) 1_555 1_555 1_555 4_465 yes
Se(1) C(5) C(9) C(14) -80(5) 1_555 1_555 1_555 4_465 yes
Se(1) C(11) C(13) C(14) -9(1) 1_555 1_555 1_555 1_555 yes
Se(1) C(11) C(13) C(16) -8(2) 1_555 1_555 1_555 1_555 yes
Se(1) C(11) C(13) C(17) 8(4) 1_555 1_555 1_555 1_555 yes
Se(1) C(11) C(13) C(18) 167(1) 1_555 1_555 1_555 1_555 yes
Se(1) C(11) C(14) C(16) 173(2) 1_555 1_555 1_555 1_555 yes
Se(1) C(11) C(14) C(17) 170(1) 1_555 1_555 1_555 1_555 yes
Se(1) C(11) C(14) C(18) 174.8(6) 1_555 1_555 1_555 1_555 yes
Se(3) Se(12) C(2) C(2) -89.2(6) 1_555 1_555 1_555 5_567 yes
Se(3) Se(12) C(2) C(4) 4.6(4) 1_555 1_555 1_555 1_555 yes
Se(3) Se(12) C(2) C(5) 10(1) 1_555 1_555 1_555 1_555 yes
Se(3) Se(12) C(2) C(11) -178(1) 1_555 1_555 1_555 1_555 yes
Se(3) Se(12) C(11) C(13) 174.9(5) 1_555 1_555 1_555 1_555 yes
Se(3) Se(12) C(11) C(14) 175.5(5) 1_555 1_555 1_555 1_555 yes
Se(3) Se(12) C(13) C(14) -10(1) 1_555 1_555 1_555 1_555 yes
Se(3) Se(12) C(13) C(16) 175(11) 1_555 1_555 1_555 1_555 yes
Se(3) Se(12) C(13) C(17) 163(1) 1_555 1_555 1_555 1_555 yes
Se(3) Se(12) C(13) C(18) 169.2(5) 1_555 1_555 1_555 1_555 yes
Se(3) Se(12) C(14) C(16) 174.4(6) 1_555 1_555 1_555 1_555 yes
Se(3) Se(12) C(14) C(17) 171.1(6) 1_555 1_555 1_555 1_555 yes
Se(3) Se(12) C(14) C(18) 173.6(3) 1_555 1_555 1_555 1_555 yes
Se(3) C(2) C(2) Se(3) 180.0 1_555 1_555 5_567 5_567 yes
Se(3) C(2) C(2) C(11) 56(1) 1_555 1_555 5_567 5_567 yes
Se(3) C(2) C(4) C(5) -177(1) 1_555 1_555 1_555 1_555 yes
Se(3) C(2) C(4) C(7) 174(1) 1_555 1_555 1_555 1_555 yes
Se(3) C(2) C(4) C(8) -144(2) 1_555 1_555 1_555 1_555 yes
Se(3) C(2) C(4) C(9) 4(1) 1_555 1_555 1_555 1_555 yes
Se(3) C(2) C(5) C(7) 20(2) 1_555 1_555 1_555 1_555 yes
Se(3) C(2) C(5) C(8) -9(1) 1_555 1_555 1_555 1_555 yes
Se(3) C(2) C(5) C(9) 2.2(5) 1_555 1_555 1_555 1_555 yes
Se(3) C(2) C(11) C(13) -16(4) 1_555 1_555 1_555 1_555 yes
Se(3) C(2) C(11) C(14) -157(3) 1_555 1_555 1_555 1_555 yes
Se(3) C(4) C(5) C(7) -176.5(8) 1_555 1_555 1_555 1_555 yes
Se(3) C(4) C(5) C(8) 169(1) 1_555 1_555 1_555 1_555 yes
Se(3) C(4) C(5) C(9) 179(2) 1_555 1_555 1_555 1_555 yes
Se(3) C(4) C(7) C(8) -81(11) 1_555 1_555 1_555 1_555 yes
Se(3) C(4) C(7) C(9) -55(11) 1_555 1_555 1_555 1_555 yes
Se(3) C(4) C(8) C(9) 29(1) 1_555 1_555 1_555 1_555 yes
Se(3) C(4) C(9) C(11) -16.6(9) 1_555 1_555 1_555 4_465 yes
Se(3) C(4) C(9) C(14) -13(2) 1_555 1_555 1_555 4_465 yes
Se(3) C(5) C(7) C(8) -28(1) 1_555 1_555 1_555 1_555 yes
Se(3) C(5) C(7) C(9) -4.7(6) 1_555 1_555 1_555 1_555 yes
Se(3) C(5) C(8) C(9) 13.8(7) 1_555 1_555 1_555 1_555 yes
Se(3) C(5) C(9) C(11) -21.1(5) 1_555 1_555 1_555 4_465 yes
Se(3) C(5) C(9) C(14) -82(5) 1_555 1_555 1_555 4_465 yes
Se(3) C(9) C(11) Se(10) 123.0(5) 1_555 1_555 4_465 4_465 yes
Se(3) C(9) C(11) Se(12) -122.1(4) 1_555 1_555 4_465 4_465 yes
Se(3) C(9) C(11) C(2) -0.2(9) 1_555 1_555 4_465 4_465 yes
Se(3) C(9) C(14) Se(10) 30.0(6) 1_555 1_555 4_465 4_465 yes
Se(3) C(9) C(14) S(15) 142.6(5) 1_555 1_555 4_465 4_465 yes
Se(3) C(9) C(14) C(13) -90.1(10) 1_555 1_555 4_465 4_465 yes
Se(3) C(11) C(13) C(14) -174.5(9) 1_555 1_555 1_555 1_555 yes
Se(3) C(11) C(13) C(16) -173.7(8) 1_555 1_555 1_555 1_555 yes
Se(3) C(11) C(13) C(17) -156(3) 1_555 1_555 1_555 1_555 yes
Se(3) C(11) C(13) C(18) 2(2) 1_555 1_555 1_555 1_555 yes
Se(3) C(11) C(14) C(16) 9(3) 1_555 1_555 1_555 1_555 yes
Se(3) C(11) C(14) C(17) 6(2) 1_555 1_555 1_555 1_555 yes
Se(3) C(11) C(14) C(18) 10(1) 1_555 1_555 1_555 1_555 yes
Se(10) Se(12) C(2) C(2) 90.1(5) 1_555 1_555 1_555 5_567 yes
Se(10) Se(12) C(2) C(4) -176.0(9) 1_555 1_555 1_555 1_555 yes
Se(10) Se(12) C(2) C(5) -169(2) 1_555 1_555 1_555 1_555 yes
Se(10) Se(12) C(2) C(11) 0(1) 1_555 1_555 1_555 1_555 yes
Se(10) Se(12) C(11) C(13) -4.6(7) 1_555 1_555 1_555 1_555 yes
Se(10) Se(12) C(11) C(14) -4.0(5) 1_555 1_555 1_555 1_555 yes
Se(10) Se(12) C(13) C(14) 1.6(9) 1_555 1_555 1_555 1_555 yes
Se(10) Se(12) C(13) C(16) -172(12) 1_555 1_555 1_555 1_555 yes
Se(10) Se(12) C(13) C(17) 175(2) 1_555 1_555 1_555 1_555 yes
Se(10) Se(12) C(13) C(18) -178(1) 1_555 1_555 1_555 1_555 yes
Se(10) Se(12) C(14) C(16) -177(1) 1_555 1_555 1_555 1_555 yes
Se(10) Se(12) C(14) C(17) 179.5(9) 1_555 1_555 1_555 1_555 yes
Se(10) Se(12) C(14) C(18) -178.0(7) 1_555 1_555 1_555 1_555 yes
Se(10) S(15) C(13) C(14) -1(1) 1_555 1_555 1_555 1_555 yes
Se(10) S(15) C(13) C(16) 176.9(7) 1_555 1_555 1_555 1_555 yes
Se(10) S(15) C(13) C(17) -178.5(9) 1_555 1_555 1_555 1_555 yes
Se(10) S(15) C(13) C(18) 178.6(8) 1_555 1_555 1_555 1_555 yes
Se(10) S(15) C(14) C(16) 176.3(9) 1_555 1_555 1_555 1_555 yes
Se(10) S(15) C(14) C(17) -179(1) 1_555 1_555 1_555 1_555 yes
Se(10) S(15) C(14) C(18) 178(1) 1_555 1_555 1_555 1_555 yes
Se(10) S(15) C(16) C(17) -13(2) 1_555 1_555 1_555 1_555 yes
Se(10) S(15) C(16) C(18) -4(1) 1_555 1_555 1_555 1_555 yes
Se(10) S(15) C(17) C(18) 4(1) 1_555 1_555 1_555 1_555 yes
Se(10) C(2) C(2) C(11) -148.4(7) 1_555 1_555 5_567 5_567 yes
Se(10) C(2) C(4) C(5) 6(1) 1_555 1_555 1_555 1_555 yes
Se(10) C(2) C(4) C(7) -1(2) 1_555 1_555 1_555 1_555 yes
Se(10) C(2) C(4) C(8) 39(3) 1_555 1_555 1_555 1_555 yes
Se(10) C(2) C(4) C(9) -171(1) 1_555 1_555 1_555 1_555 yes
Se(10) C(2) C(5) C(7) -158(2) 1_555 1_555 1_555 1_555 yes
Se(10) C(2) C(5) C(8) 171.8(7) 1_555 1_555 1_555 1_555 yes
Se(10) C(2) C(5) C(9) -176.5(5) 1_555 1_555 1_555 1_555 yes
Se(10) C(2) C(11) C(13) 164(4) 1_555 1_555 1_555 1_555 yes
Se(10) C(2) C(11) C(14) 22(3) 1_555 1_555 1_555 1_555 yes
Se(10) C(11) C(13) C(14) 3.3(8) 1_555 1_555 1_555 1_555 yes
Se(10) C(11) C(13) C(16) 4(1) 1_555 1_555 1_555 1_555 yes
Se(10) C(11) C(13) C(17) 21(3) 1_555 1_555 1_555 1_555 yes
Se(10) C(11) C(13) C(18) -179(2) 1_555 1_555 1_555 1_555 yes
Se(10) C(11) C(14) C(16) -177(2) 1_555 1_555 1_555 1_555 yes
Se(10) C(11) C(14) C(17) 179(1) 1_555 1_555 1_555 1_555 yes
Se(10) C(11) C(14) C(18) -176.1(8) 1_555 1_555 1_555 1_555 yes
Se(10) C(13) C(14) C(16) -177(1) 1_555 1_555 1_555 1_555 yes
Se(10) C(13) C(14) C(17) 179(1) 1_555 1_555 1_555 1_555 yes
Se(10) C(13) C(14) C(18) -177.9(10) 1_555 1_555 1_555 1_555 yes
Se(10) C(13) C(16) C(17) 173(1) 1_555 1_555 1_555 1_555 yes
Se(10) C(13) C(16) C(18) -179.0(9) 1_555 1_555 1_555 1_555 yes
Se(10) C(13) C(17) C(18) -176(1) 1_555 1_555 1_555 1_555 yes
Se(10) C(14) C(16) C(17) 179(2) 1_555 1_555 1_555 1_555 yes
Se(10) C(14) C(16) C(18) -174(1) 1_555 1_555 1_555 1_555 yes
Se(10) C(14) C(17) C(18) 33(59) 1_555 1_555 1_555 1_555 yes
Se(12) C(2) C(2) C(11) 145.2(7) 1_555 1_555 5_567 5_567 yes
Se(12) C(2) C(4) C(5) 175.8(9) 1_555 1_555 1_555 1_555 yes
Se(12) C(2) C(4) C(7) 168.2(8) 1_555 1_555 1_555 1_555 yes
Se(12) C(2) C(4) C(8) -151(2) 1_555 1_555 1_555 1_555 yes
Se(12) C(2) C(4) C(9) -2(2) 1_555 1_555 1_555 1_555 yes
Se(12) C(2) C(5) C(7) 9(4) 1_555 1_555 1_555 1_555 yes
Se(12) C(2) C(5) C(8) -20(2) 1_555 1_555 1_555 1_555 yes
Se(12) C(2) C(5) C(9) -9(2) 1_555 1_555 1_555 1_555 yes
Se(12) C(2) C(11) C(13) -14(2) 1_555 1_555 1_555 1_555 yes
Se(12) C(2) C(11) C(14) -155(5) 1_555 1_555 1_555 1_555 yes
Se(12) C(11) C(13) C(14) 178(1) 1_555 1_555 1_555 1_555 yes
Se(12) C(11) C(13) C(16) 179(1) 1_555 1_555 1_555 1_555 yes
Se(12) C(11) C(13) C(17) -163(3) 1_555 1_555 1_555 1_555 yes
Se(12) C(11) C(13) C(18) -4(2) 1_555 1_555 1_555 1_555 yes
Se(12) C(11) C(14) C(16) -2(2) 1_555 1_555 1_555 1_555 yes
Se(12) C(11) C(14) C(17) -6(1) 1_555 1_555 1_555 1_555 yes
Se(12) C(11) C(14) C(18) -1.6(5) 1_555 1_555 1_555 1_555 yes
Se(12) C(13) C(14) C(16) -179.6(9) 1_555 1_555 1_555 1_555 yes
Se(12) C(13) C(14) C(17) 176(1) 1_555 1_555 1_555 1_555 yes
Se(12) C(13) C(14) C(18) 179(2) 1_555 1_555 1_555 1_555 yes
Se(12) C(13) C(16) C(17) -13(12) 1_555 1_555 1_555 1_555 yes
Se(12) C(13) C(16) C(18) -6(11) 1_555 1_555 1_555 1_555 yes
Se(12) C(13) C(17) C(18) 9(2) 1_555 1_555 1_555 1_555 yes
Se(12) C(14) C(16) C(17) -7(1) 1_555 1_555 1_555 1_555 yes
Se(12) C(14) C(16) C(18) -0.8(7) 1_555 1_555 1_555 1_555 yes
Se(12) C(14) C(17) C(18) 4(1) 1_555 1_555 1_555 1_555 yes
Fe(19) Cl(20) Cl(21) Cl(22) -34.9(2) 1_555 1_555 1_555 1_555 yes
Fe(19) Cl(20) Cl(21) C(18) 172.6(4) 1_555 1_555 1_555 3_546 yes
Fe(19) Cl(20) Cl(21) C(18) 73.0(3) 1_555 1_555 1_555 5_566 yes
Fe(19) Cl(21) C(18) C(13) -93(4) 1_555 1_555 5_566 5_566 yes
Fe(19) Cl(21) C(18) C(17) 102(1) 1_555 1_555 5_566 5_566 yes
Cl(20) Cl(20) Fe(19) Cl(21) -120.6(3) 1_555 7_555 1_555 1_555 yes
Cl(20) Cl(20) Fe(19) Cl(22) 118.2(4) 1_555 7_555 1_555 1_555 yes
Cl(20) Cl(21) C(18) C(13) -126(4) 1_555 1_555 5_566 5_566 yes
Cl(20) Cl(21) C(18) C(17) 69(1) 1_555 1_555 5_566 5_566 yes
Cl(21) C(18) C(13) C(14) -168(3) 1_555 5_566 5_566 5_566 yes
Cl(21) C(18) C(17) C(16) -168(3) 1_555 5_566 5_566 5_566 yes
S(6) S(15) C(14) C(13) 135(1) 1_555 5_566 5_566 5_566 yes
S(6) S(15) C(16) C(17) -105(2) 1_555 5_566 5_566 5_566 yes
S(6) C(4) C(5) C(7) 6.2(9) 1_555 1_555 1_555 1_555 yes
S(6) C(4) C(5) C(8) -7(1) 1_555 1_555 1_555 1_555 yes
S(6) C(4) C(5) C(9) 2(2) 1_555 1_555 1_555 1_555 yes
S(6) C(4) C(7) C(8) 145(1) 1_555 1_555 1_555 1_555 yes
S(6) C(4) C(7) C(9) 171.2(9) 1_555 1_555 1_555 1_555 yes
S(6) C(4) C(8) C(9) -165.2(10) 1_555 1_555 1_555 1_555 yes
S(6) C(4) C(9) C(11) 161.7(4) 1_555 1_555 1_555 4_465 yes
S(6) C(4) C(9) C(14) 164(1) 1_555 1_555 1_555 4_465 yes
S(6) C(5) C(7) C(8) 146(1) 1_555 1_555 1_555 1_555 yes
S(6) C(5) C(7) C(9) 169.7(9) 1_555 1_555 1_555 1_555 yes
S(6) C(5) C(8) C(9) -165.8(9) 1_555 1_555 1_555 1_555 yes
S(6) C(5) C(9) C(11) 156.6(5) 1_555 1_555 1_555 4_465 yes
S(6) C(5) C(9) C(14) 95(5) 1_555 1_555 1_555 4_465 yes
S(6) C(7) C(8) C(9) 62(1) 1_555 1_555 1_555 1_555 yes
S(6) C(7) C(9) C(11) -129(1) 1_555 1_555 1_555 4_465 yes
S(6) C(7) C(9) C(14) -167.7(6) 1_555 1_555 1_555 4_465 yes
S(6) C(8) C(9) C(11) -149.8(6) 1_555 1_555 1_555 4_465 yes
S(6) C(8) C(9) C(14) 176.8(5) 1_555 1_555 1_555 4_465 yes
S(6) C(9) C(11) C(2) 48(1) 1_555 1_555 4_465 4_465 yes
S(6) C(9) C(14) S(15) -51(1) 1_555 1_555 4_465 4_465 yes
S(6) C(9) C(14) C(13) 75(1) 1_555 1_555 4_465 4_465 yes
S(15) C(13) C(14) C(16) 1.3(10) 1_555 1_555 1_555 1_555 yes
S(15) C(13) C(14) C(17) -2(1) 1_555 1_555 1_555 1_555 yes
S(15) C(13) C(14) C(18) 0(2) 1_555 1_555 1_555 1_555 yes
S(15) C(13) C(16) C(17) 170(2) 1_555 1_555 1_555 1_555 yes
S(15) C(13) C(16) C(18) 178(1) 1_555 1_555 1_555 1_555 yes
S(15) C(13) C(17) C(18) -175(1) 1_555 1_555 1_555 1_555 yes
S(15) C(14) C(16) C(17) 171(2) 1_555 1_555 1_555 1_555 yes
S(15) C(14) C(16) C(18) 177(1) 1_555 1_555 1_555 1_555 yes
S(15) C(14) C(17) C(18) -175(1) 1_555 1_555 1_555 1_555 yes
S(15) C(16) C(17) C(18) 19(4) 1_555 1_555 1_555 1_555 yes
C(2) C(2) Se(1) C(5) -92.4(5) 1_555 5_567 5_567 5_567 yes
C(2) C(2) Se(3) C(4) 90.7(6) 1_555 5_567 5_567 5_567 yes
C(2) C(4) C(5) C(7) -174.8(6) 1_555 1_555 1_555 1_555 yes
C(2) C(4) C(5) C(8) 171.4(7) 1_555 1_555 1_555 1_555 yes
C(2) C(4) C(5) C(9) -178(1) 1_555 1_555 1_555 1_555 yes
C(2) C(4) C(7) C(8) 158(1) 1_555 1_555 1_555 1_555 yes
C(2) C(4) C(7) C(9) -175(1) 1_555 1_555 1_555 1_555 yes
C(2) C(4) C(8) C(9) 158(2) 1_555 1_555 1_555 1_555 yes
C(2) C(4) C(9) C(11) -19(1) 1_555 1_555 1_555 4_465 yes
C(2) C(4) C(9) C(14) -16(3) 1_555 1_555 1_555 4_465 yes
C(2) C(5) C(7) C(8) -44(3) 1_555 1_555 1_555 1_555 yes
C(2) C(5) C(7) C(9) -20(2) 1_555 1_555 1_555 1_555 yes
C(2) C(5) C(8) C(9) 19(1) 1_555 1_555 1_555 1_555 yes
C(2) C(5) C(9) C(11) -22.7(8) 1_555 1_555 1_555 4_465 yes
C(2) C(5) C(9) C(14) -83(5) 1_555 1_555 1_555 4_465 yes
C(2) C(11) C(13) C(14) -163(3) 1_555 1_555 1_555 1_555 yes
C(2) C(11) C(13) C(16) -162(3) 1_555 1_555 1_555 1_555 yes
C(2) C(11) C(13) C(17) -145(4) 1_555 1_555 1_555 1_555 yes
C(2) C(11) C(13) C(18) 13(5) 1_555 1_555 1_555 1_555 yes
C(2) C(11) C(14) C(16) 155(4) 1_555 1_555 1_555 1_555 yes
C(2) C(11) C(14) C(17) 151(4) 1_555 1_555 1_555 1_555 yes
C(2) C(11) C(14) C(18) 156(4) 1_555 1_555 1_555 1_555 yes
C(4) C(5) C(7) C(8) -25(1) 1_555 1_555 1_555 1_555 yes
C(4) C(5) C(7) C(9) -2.0(8) 1_555 1_555 1_555 1_555 yes
C(4) C(5) C(8) C(9) 7.2(9) 1_555 1_555 1_555 1_555 yes
C(4) C(5) C(9) C(11) -21(1) 1_555 1_555 1_555 4_465 yes
C(4) C(5) C(9) C(14) -82(5) 1_555 1_555 1_555 4_465 yes
C(4) C(7) C(8) C(9) 26.8(10) 1_555 1_555 1_555 1_555 yes
C(4) C(7) C(9) C(11) -137(1) 1_555 1_555 1_555 4_465 yes
C(4) C(7) C(9) C(14) -175.8(8) 1_555 1_555 1_555 4_465 yes
C(4) C(8) C(9) C(11) -136(1) 1_555 1_555 1_555 4_465 yes
C(4) C(8) C(9) C(14) -169.9(8) 1_555 1_555 1_555 4_465 yes
C(4) C(9) C(14) C(13) -80(2) 1_555 1_555 4_465 4_465 yes
C(5) C(7) C(8) C(9) 39(1) 1_555 1_555 1_555 1_555 yes
C(5) C(7) C(9) C(11) -135(1) 1_555 1_555 1_555 4_465 yes
C(5) C(7) C(9) C(14) -174.2(5) 1_555 1_555 1_555 4_465 yes
C(5) C(8) C(9) C(11) -141.5(8) 1_555 1_555 1_555 4_465 yes
C(5) C(8) C(9) C(14) -174.9(5) 1_555 1_555 1_555 4_465 yes
C(5) C(9) C(14) C(13) -11(5) 1_555 1_555 4_465 4_465 yes
C(7) C(8) C(9) C(11) 179(1) 1_555 1_555 1_555 4_465 yes
C(7) C(8) C(9) C(14) 145(1) 1_555 1_555 1_555 4_465 yes
C(7) C(9) C(14) C(13) 88(1) 1_555 1_555 4_465 4_465 yes
C(8) C(9) C(14) C(13) 70(1) 1_555 1_555 4_465 4_465 yes
C(9) C(11) Se(12) C(13) -64.1(4) 1_555 4_465 4_465 4_465 yes
C(9) C(14) C(13) C(18) -108(1) 1_555 4_465 4_465 4_465 yes
C(11) C(13) C(14) C(16) 179.4(7) 1_555 1_555 1_555 1_555 yes
C(11) C(13) C(14) C(17) 175.9(9) 1_555 1_555 1_555 1_555 yes
C(11) C(13) C(14) C(18) 178(1) 1_555 1_555 1_555 1_555 yes
C(11) C(13) C(16) C(17) 171(1) 1_555 1_555 1_555 1_555 yes
C(11) C(13) C(16) C(18) 178(1) 1_555 1_555 1_555 1_555 yes
C(11) C(13) C(17) C(18) 166(3) 1_555 1_555 1_555 1_555 yes
C(11) C(14) C(16) C(17) -4(3) 1_555 1_555 1_555 1_555 yes
C(11) C(14) C(16) C(18) 1(2) 1_555 1_555 1_555 1_555 yes
C(11) C(14) C(17) C(18) 8(1) 1_555 1_555 1_555 1_555 yes
C(13) C(14) C(16) C(17) -6(1) 1_555 1_555 1_555 1_555 yes
C(13) C(14) C(16) C(18) -0.5(8) 1_555 1_555 1_555 1_555 yes
C(13) C(14) C(17) C(18) 2(1) 1_555 1_555 1_555 1_555 yes
C(13) C(16) C(17) C(18) 9(2) 1_555 1_555 1_555 1_555 yes
C(14) C(16) C(17) C(18) 12(3) 1_555 1_555 1_555 1_555 yes
